data_4347512
loop_
_publ_author_name
'Reuter, Kirsten'
'Buchner, Magnus R.'
'Thiele, G\"unther'
'von H\"anisch, Carsten'

_publ_section_title
;
 Stable Alkali-Metal Complexes of Hybrid Disila-Crown Ethers.
;
_journal_issue 9
_journal_name_full 'Inorganic chemistry'
_journal_page_first 4441
_journal_page_last 4447
_journal_paper_doi 10.1021/acs.inorgchem.6b00267
_journal_volume 55
_journal_year 2016
_chemical_formula_sum 'C11 H24 F3 Li O7 S Si2'
_chemical_formula_weight 420.48
_space_group_crystal_system monoclinic
_space_group_IT_number 14
_space_group_name_Hall '-P 2ybc'
_space_group_name_H-M_alt 'P 1 21/c 1'
_atom_sites_solution_hydrogens geom
_audit_creation_method SHELXL-2014/7
_cell_angle_alpha 90
_cell_angle_beta 93.9527(17)
_cell_angle_gamma 90
_cell_formula_units_Z 8
_cell_length_a 13.7300(7)
_cell_length_b 16.9864(7)
_cell_length_c 16.9091(8)
_cell_measurement_reflns_used 9608
_cell_measurement_temperature 100(2)
_cell_measurement_theta_max 26.97
_cell_measurement_theta_min 2.75
_cell_volume 3934.2(3)
_computing_structure_refinement 'SHELXL-2014/7 (Sheldrick, 2014)'
_diffrn_ambient_temperature 100(2)
_diffrn_measured_fraction_theta_full 0.999
_diffrn_measured_fraction_theta_max 0.998
_diffrn_measurement_device_type 'Bruker APEX-II CCD'
_diffrn_measurement_method '\f and \w scans'
_diffrn_radiation_type MoK\a
_diffrn_radiation_wavelength 0.71073
_diffrn_reflns_av_R_equivalents 0.0671
_diffrn_reflns_av_unetI/netI 0.0236
_diffrn_reflns_Laue_measured_fraction_full 0.999
_diffrn_reflns_Laue_measured_fraction_max 0.998
_diffrn_reflns_limit_h_max 17
_diffrn_reflns_limit_h_min -17
_diffrn_reflns_limit_k_max 21
_diffrn_reflns_limit_k_min -21
_diffrn_reflns_limit_l_max 21
_diffrn_reflns_limit_l_min -21
_diffrn_reflns_number 136611
_diffrn_reflns_point_group_measured_fraction_full 0.999
_diffrn_reflns_point_group_measured_fraction_max 0.998
_diffrn_reflns_theta_full 25.242
_diffrn_reflns_theta_max 26.985
_diffrn_reflns_theta_min 2.204
_exptl_absorpt_coefficient_mu 0.341
_exptl_absorpt_correction_T_max 0.7455
_exptl_absorpt_correction_T_min 0.6702
_exptl_absorpt_correction_type multi-scan
_exptl_absorpt_process_details 'SADABS V2014/4 (Bruker AXS Inc.)'
_exptl_crystal_colour colorless
_exptl_crystal_density_diffrn 1.420
_exptl_crystal_description needle
_exptl_crystal_F_000 1760
_exptl_crystal_size_max 0.365
_exptl_crystal_size_mid 0.154
_exptl_crystal_size_min 0.126
_refine_diff_density_max 0.700
_refine_diff_density_min -0.462
_refine_diff_density_rms 0.062
_refine_ls_extinction_method none
_refine_ls_goodness_of_fit_ref 1.134
_refine_ls_hydrogen_treatment constr
_refine_ls_matrix_type full
_refine_ls_number_parameters 459
_refine_ls_number_reflns 8569
_refine_ls_number_restraints 0
_refine_ls_restrained_S_all 1.134
_refine_ls_R_factor_all 0.0433
_refine_ls_R_factor_gt 0.0381
_refine_ls_shift/su_max 0.001
_refine_ls_shift/su_mean 0.000
_refine_ls_structure_factor_coef Fsqd
_refine_ls_weighting_details 'w=1/[\s^2^(Fo^2^)+(0.0242P)^2^+5.4280P] where P=(Fo^2^+2Fc^2^)/3'
_refine_ls_weighting_scheme calc
_refine_ls_wR_factor_gt 0.0889
_refine_ls_wR_factor_ref 0.0910
_reflns_Friedel_coverage 0.000
_reflns_number_gt 7751
_reflns_number_total 8569
_reflns_threshold_expression 'I > 2\s(I)'
_cod_data_source_file ic6b00267_si_004.cif
_cod_data_source_block KR200_0m
_cod_original_sg_symbol_H-M 'P 21/c'
_cod_database_code 4347512
_shelx_shelxl_version_number 2014/7
_shelx_space_group_comment
;
The symmetry employed for this shelxl refinement is uniquely defined
by the following loop, which should always be used as a source of
symmetry information in preference to the above space-group names.
They are only intended as comments.
;

loop_
_space_group_symop_operation_xyz
'x, y, z'
'-x, y+1/2, -z+1/2'
'-x, -y, -z'
'x, -y-1/2, z-1/2'

loop_
_atom_site_label
_atom_site_type_symbol
_atom_site_fract_x
_atom_site_fract_y
_atom_site_fract_z
_atom_site_U_iso_or_equiv
_atom_site_adp_type
_atom_site_occupancy
_atom_site_site_symmetry_order
_atom_site_calc_flag
_atom_site_refinement_flags_posn
_atom_site_refinement_flags_adp
S1 S 0.49250(3) 0.23217(3) 0.93716(3) 0.01375(10) Uani 1 1 d . .
Si2 Si 0.42343(4) 0.12908(3) 0.66339(3) 0.01188(11) Uani 1 1 d . .
Si1 Si 0.59484(4) 0.13203(3) 0.66439(3) 0.01051(10) Uani 1 1 d . .
S2 S 0.99651(4) 0.06237(3) 0.75753(3) 0.01794(11) Uani 1 1 d . .
Si4 Si 0.91973(4) 0.34830(3) 0.86633(3) 0.01332(11) Uani 1 1 d . .
Si3 Si 1.08829(4) 0.32047(3) 0.87015(3) 0.01449(11) Uani 1 1 d . .
O1 O 0.61767(9) 0.07508(8) 0.74505(8) 0.0143(3) Uani 1 1 d . .
O4 O 0.41494(9) 0.10531(8) 0.75879(8) 0.0160(3) Uani 1 1 d . .
O8 O 1.08300(10) 0.22680(8) 0.90110(8) 0.0178(3) Uani 1 1 d . .
O11 O 0.88160(10) 0.26357(8) 0.90573(9) 0.0191(3) Uani 1 1 d . .
O10 O 0.84317(10) 0.12610(8) 0.97340(8) 0.0193(3) Uani 1 1 d . .
O2 O 0.64207(11) 0.00840(8) 0.88920(8) 0.0188(3) Uani 1 1 d . .
O3 O 0.44698(11) -0.00398(8) 0.87160(8) 0.0198(3) Uani 1 1 d . .
O9 O 1.03675(11) 0.11784(9) 1.00579(9) 0.0219(3) Uani 1 1 d . .
C7 C 0.64610(15) 0.08137(12) 0.57904(11) 0.0183(4) Uani 1 1 d . .
H7A H 0.6204 0.0276 0.5749 0.028 Uiso 1 1 calc R U
H7B H 0.7174 0.0796 0.5871 0.028 Uiso 1 1 calc R U
H7C H 0.6275 0.1102 0.5301 0.028 Uiso 1 1 calc R U
C19 C 1.15507(17) 0.32459(14) 0.77782(13) 0.0267(5) Uani 1 1 d . .
H19A H 1.1196 0.2938 0.7361 0.040 Uiso 1 1 calc R U
H19B H 1.2207 0.3027 0.7883 0.040 Uiso 1 1 calc R U
H19C H 1.1600 0.3794 0.7605 0.040 Uiso 1 1 calc R U
C1 C 0.71371(14) 0.05042(13) 0.77341(12) 0.0210(4) Uani 1 1 d . .
H1A H 0.7485 0.0941 0.8020 0.025 Uiso 1 1 calc R U
H1B H 0.7518 0.0344 0.7285 0.025 Uiso 1 1 calc R U
C17 C 0.78379(14) 0.24913(12) 0.92725(13) 0.0201(4) Uani 1 1 d . .
H17A H 0.7444 0.2254 0.8822 0.024 Uiso 1 1 calc R U
H17B H 0.7525 0.2991 0.9417 0.024 Uiso 1 1 calc R U
C12 C 1.16002(15) 0.18465(13) 0.94332(14) 0.0242(5) Uani 1 1 d . .
H12A H 1.2188 0.2182 0.9509 0.029 Uiso 1 1 calc R U
H12B H 1.1770 0.1371 0.9133 0.029 Uiso 1 1 calc R U
C8 C 0.65408(15) 0.22925(11) 0.68482(12) 0.0172(4) Uani 1 1 d . .
H8A H 0.6397 0.2644 0.6396 0.026 Uiso 1 1 calc R U
H8B H 0.7249 0.2221 0.6932 0.026 Uiso 1 1 calc R U
H8C H 0.6288 0.2524 0.7324 0.026 Uiso 1 1 calc R U
C9 C 0.35264(15) 0.22046(12) 0.63865(12) 0.0197(4) Uani 1 1 d . .
H9A H 0.3814 0.2646 0.6694 0.030 Uiso 1 1 calc R U
H9B H 0.2848 0.2131 0.6516 0.030 Uiso 1 1 calc R U
H9C H 0.3545 0.2317 0.5819 0.030 Uiso 1 1 calc R U
F2 F 0.57448(10) 0.34777(8) 0.86312(8) 0.0310(3) Uani 1 1 d . .
F1 F 0.44238(12) 0.30355(9) 0.80289(8) 0.0410(4) Uani 1 1 d . .
F3 F 0.43527(12) 0.37667(8) 0.90637(10) 0.0417(4) Uani 1 1 d . .
F6 F 0.88161(12) 0.13370(10) 0.64936(9) 0.0461(4) Uani 1 1 d . .
F4 F 1.03128(14) 0.12781(11) 0.62186(10) 0.0527(5) Uani 1 1 d . .
C13 C 1.12451(16) 0.16159(15) 1.02243(14) 0.0288(5) Uani 1 1 d . .
H13A H 1.1740 0.1290 1.0525 0.035 Uiso 1 1 calc R U
H13B H 1.1116 0.2090 1.0541 0.035 Uiso 1 1 calc R U
C16 C 0.78985(15) 0.19375(12) 0.99680(13) 0.0209(4) Uani 1 1 d . .
H16A H 0.8240 0.2192 1.0435 0.025 Uiso 1 1 calc R U
H16B H 0.7236 0.1783 1.0106 0.025 Uiso 1 1 calc R U
F5 F 0.98797(17) 0.20893(9) 0.70977(11) 0.0601(5) Uani 1 1 d . .
C5 C 0.36143(17) -0.01213(15) 0.81890(13) 0.0277(5) Uani 1 1 d . .
H5A H 0.3082 -0.0371 0.8465 0.033 Uiso 1 1 calc R U
H5B H 0.3755 -0.0451 0.7728 0.033 Uiso 1 1 calc R U
C18 C 1.15804(17) 0.38117(14) 0.94622(15) 0.0290(5) Uani 1 1 d . .
H18A H 1.1522 0.4369 0.9317 0.044 Uiso 1 1 calc R U
H18B H 1.2270 0.3657 0.9490 0.044 Uiso 1 1 calc R U
H18C H 1.1317 0.3729 0.9980 0.044 Uiso 1 1 calc R U
C6 C 0.33233(15) 0.06968(15) 0.79219(13) 0.0247(5) Uani 1 1 d . .
H6A H 0.2764 0.0673 0.7520 0.030 Uiso 1 1 calc R U
H6B H 0.3127 0.1011 0.8378 0.030 Uiso 1 1 calc R U
C15 C 0.88123(17) 0.07772(14) 1.03790(14) 0.0279(5) Uani 1 1 d . .
H15A H 0.8898 0.0232 1.0189 0.033 Uiso 1 1 calc R U
H15B H 0.8343 0.0765 1.0798 0.033 Uiso 1 1 calc R U
C10 C 0.37082(17) 0.04861(13) 0.59906(13) 0.0238(4) Uani 1 1 d . .
H10A H 0.3782 0.0617 0.5433 0.036 Uiso 1 1 calc R U
H10B H 0.3014 0.0425 0.6077 0.036 Uiso 1 1 calc R U
H10C H 0.4052 -0.0007 0.6123 0.036 Uiso 1 1 calc R U
C21 C 0.85056(16) 0.36378(13) 0.76904(13) 0.0239(4) Uani 1 1 d . .
H21A H 0.8683 0.4148 0.7472 0.036 Uiso 1 1 calc R U
H21B H 0.7804 0.3629 0.7763 0.036 Uiso 1 1 calc R U
H21C H 0.8665 0.3218 0.7324 0.036 Uiso 1 1 calc R U
C4 C 0.50022(19) -0.07557(13) 0.88558(13) 0.0277(5) Uani 1 1 d . .
H4A H 0.5124 -0.1014 0.8347 0.033 Uiso 1 1 calc R U
H4B H 0.4630 -0.1123 0.9175 0.033 Uiso 1 1 calc R U
C2 C 0.70205(18) -0.01791(14) 0.82833(13) 0.0278(5) Uani 1 1 d . .
H2A H 0.6707 -0.0627 0.7991 0.033 Uiso 1 1 calc R U
H2B H 0.7666 -0.0352 0.8518 0.033 Uiso 1 1 calc R U
C3 C 0.59539(17) -0.05336(13) 0.92982(12) 0.0231(4) Uani 1 1 d . .
H3A H 0.5829 -0.0358 0.9840 0.028 Uiso 1 1 calc R U
H3B H 0.6388 -0.0999 0.9343 0.028 Uiso 1 1 calc R U
C20 C 0.89218(16) 0.43082(13) 0.93395(13) 0.0228(4) Uani 1 1 d . .
H20A H 0.9266 0.4223 0.9860 0.034 Uiso 1 1 calc R U
H20B H 0.8217 0.4330 0.9398 0.034 Uiso 1 1 calc R U
H20C H 0.9138 0.4806 0.9117 0.034 Uiso 1 1 calc R U
C14 C 0.97778(17) 0.10912(15) 1.07183(13) 0.0300(5) Uani 1 1 d . .
H14A H 0.9690 0.1605 1.0981 0.036 Uiso 1 1 calc R U
H14B H 1.0085 0.0719 1.1111 0.036 Uiso 1 1 calc R U
Li1 Li 0.5337(2) 0.08422(19) 0.83517(19) 0.0151(6) Uani 1 1 d . .
Li2 Li 0.9583(2) 0.1638(2) 0.9081(2) 0.0175(7) Uani 1 1 d . .
O5 O 0.55334(10) 0.17968(8) 0.89443(9) 0.0204(3) Uani 1 1 d . .
O6 O 0.53834(12) 0.26092(9) 1.01052(8) 0.0254(3) Uani 1 1 d . .
O7 O 0.39289(11) 0.20778(10) 0.93942(9) 0.0266(3) Uani 1 1 d . .
O12 O 0.93942(11) 0.09089(10) 0.82041(9) 0.0240(3) Uani 1 1 d . .
O14 O 0.95861(12) -0.00817(9) 0.71968(10) 0.0273(3) Uani 1 1 d . .
O13 O 1.09969(11) 0.06446(11) 0.77516(11) 0.0343(4) Uani 1 1 d . .
C11 C 0.48559(16) 0.31955(12) 0.87411(12) 0.0208(4) Uani 1 1 d . .
C22 C 0.97310(18) 0.13654(14) 0.68061(14) 0.0293(5) Uani 1 1 d . .

loop_
_atom_site_aniso_label
_atom_site_aniso_U_11
_atom_site_aniso_U_22
_atom_site_aniso_U_33
_atom_site_aniso_U_23
_atom_site_aniso_U_13
_atom_site_aniso_U_12
S1 0.0142(2) 0.0141(2) 0.0129(2) -0.00166(17) 0.00027(17) -0.00224(17)
Si2 0.0106(2) 0.0131(2) 0.0116(2) -0.00177(19) -0.00128(18) 0.00031(19)
Si1 0.0107(2) 0.0114(2) 0.0096(2) 0.00011(18) 0.00165(18) 0.00066(18)
S2 0.0120(2) 0.0189(2) 0.0231(2) -0.00666(19) 0.00275(18) 0.00018(18)
Si4 0.0122(2) 0.0125(2) 0.0155(2) 0.00056(19) 0.00236(19) 0.00061(19)
Si3 0.0112(2) 0.0156(2) 0.0173(3) -0.0005(2) 0.00506(19) -0.0024(2)
O1 0.0084(6) 0.0213(7) 0.0133(6) 0.0051(5) 0.0018(5) 0.0026(5)
O4 0.0092(6) 0.0247(7) 0.0141(6) 0.0014(5) 0.0012(5) -0.0041(5)
O8 0.0114(7) 0.0186(7) 0.0234(7) 0.0054(6) 0.0009(5) 0.0002(5)
O11 0.0106(7) 0.0165(7) 0.0310(8) 0.0065(6) 0.0084(6) 0.0017(5)
O10 0.0200(7) 0.0164(7) 0.0223(7) 0.0013(6) 0.0075(6) 0.0013(6)
O2 0.0236(8) 0.0180(7) 0.0155(7) 0.0047(5) 0.0073(6) 0.0046(6)
O3 0.0236(8) 0.0205(7) 0.0153(7) 0.0008(6) 0.0021(6) -0.0083(6)
O9 0.0210(7) 0.0235(8) 0.0217(7) 0.0083(6) 0.0040(6) 0.0013(6)
C7 0.0226(10) 0.0180(10) 0.0150(9) -0.0013(7) 0.0054(8) 0.0032(8)
C19 0.0257(11) 0.0290(12) 0.0271(11) 0.0046(9) 0.0148(9) 0.0014(9)
C1 0.0114(9) 0.0312(11) 0.0210(10) 0.0119(9) 0.0041(8) 0.0082(8)
C17 0.0086(9) 0.0223(10) 0.0301(11) 0.0048(8) 0.0064(8) 0.0009(8)
C12 0.0114(9) 0.0260(11) 0.0349(12) 0.0078(9) 0.0000(8) 0.0051(8)
C8 0.0174(10) 0.0157(9) 0.0185(9) -0.0017(7) 0.0003(7) -0.0015(8)
C9 0.0194(10) 0.0195(10) 0.0200(10) 0.0002(8) 0.0002(8) 0.0055(8)
F2 0.0385(8) 0.0210(6) 0.0347(7) 0.0044(6) 0.0105(6) -0.0073(6)
F1 0.0608(10) 0.0385(8) 0.0212(7) 0.0069(6) -0.0159(7) 0.0000(7)
F3 0.0489(9) 0.0229(7) 0.0542(10) -0.0028(7) 0.0099(8) 0.0201(7)
F6 0.0419(9) 0.0577(11) 0.0375(9) 0.0131(8) -0.0060(7) 0.0069(8)
F4 0.0636(12) 0.0592(11) 0.0391(9) 0.0051(8) 0.0307(8) -0.0046(9)
C13 0.0199(11) 0.0365(13) 0.0285(12) 0.0109(10) -0.0094(9) 0.0012(9)
C16 0.0173(10) 0.0216(10) 0.0251(11) 0.0009(8) 0.0115(8) 0.0016(8)
F5 0.1085(16) 0.0181(7) 0.0531(11) -0.0031(7) 0.0030(10) -0.0068(9)
C5 0.0251(12) 0.0387(13) 0.0193(10) 0.0011(9) 0.0029(9) -0.0199(10)
C18 0.0196(11) 0.0321(12) 0.0355(13) -0.0125(10) 0.0030(9) -0.0053(9)
C6 0.0093(9) 0.0457(14) 0.0196(10) -0.0009(9) 0.0040(8) -0.0080(9)
C15 0.0268(12) 0.0242(11) 0.0344(12) 0.0144(10) 0.0134(10) 0.0024(9)
C10 0.0282(12) 0.0202(10) 0.0222(10) -0.0053(8) -0.0055(9) -0.0030(9)
C21 0.0238(11) 0.0246(11) 0.0225(10) 0.0028(9) -0.0040(8) -0.0083(9)
C4 0.0458(14) 0.0156(10) 0.0222(11) 0.0042(8) 0.0065(10) -0.0058(9)
C2 0.0319(12) 0.0304(12) 0.0228(11) 0.0110(9) 0.0134(9) 0.0194(10)
C3 0.0347(12) 0.0192(10) 0.0161(10) 0.0082(8) 0.0077(9) 0.0041(9)
C20 0.0232(11) 0.0211(10) 0.0246(11) -0.0039(8) 0.0052(8) 0.0017(8)
C14 0.0290(12) 0.0404(14) 0.0211(11) 0.0158(10) 0.0056(9) 0.0049(10)
Li1 0.0156(16) 0.0147(15) 0.0153(15) 0.0006(12) 0.0032(12) -0.0007(12)
Li2 0.0172(16) 0.0160(16) 0.0196(16) 0.0010(13) 0.0041(13) 0.0002(13)
O5 0.0159(7) 0.0142(7) 0.0311(8) -0.0071(6) 0.0007(6) 0.0000(5)
O6 0.0319(9) 0.0289(8) 0.0144(7) -0.0030(6) -0.0049(6) -0.0062(7)
O7 0.0177(8) 0.0355(9) 0.0273(8) -0.0049(7) 0.0064(6) -0.0077(7)
O12 0.0169(7) 0.0347(9) 0.0208(7) -0.0092(6) 0.0041(6) -0.0013(6)
O14 0.0287(9) 0.0192(8) 0.0342(9) -0.0085(7) 0.0029(7) -0.0034(6)
O13 0.0128(8) 0.0430(10) 0.0469(10) -0.0167(8) 0.0009(7) 0.0026(7)
C11 0.0252(11) 0.0181(10) 0.0189(10) -0.0026(8) 0.0003(8) 0.0048(8)
C22 0.0365(13) 0.0238(11) 0.0286(12) -0.0043(9) 0.0102(10) -0.0031(10)

loop_
_atom_type_symbol
_atom_type_description
_atom_type_scat_dispersion_real
_atom_type_scat_dispersion_imag
_atom_type_scat_source
C C 0.0033 0.0016 'International Tables Vol C Tables 4.2.6.8 and 6.1.1.4'
H H 0.0000 0.0000 'International Tables Vol C Tables 4.2.6.8 and 6.1.1.4'
F F 0.0171 0.0103 'International Tables Vol C Tables 4.2.6.8 and 6.1.1.4'
Li Li -0.0003 0.0001 'International Tables Vol C Tables 4.2.6.8 and 6.1.1.4'
O O 0.0106 0.0060 'International Tables Vol C Tables 4.2.6.8 and 6.1.1.4'
S S 0.1246 0.1234 'International Tables Vol C Tables 4.2.6.8 and 6.1.1.4'
Si Si 0.0817 0.0704 'International Tables Vol C Tables 4.2.6.8 and 6.1.1.4'

loop_
_geom_angle_atom_site_label_1
_geom_angle_atom_site_label_2
_geom_angle_atom_site_label_3
_geom_angle
O7 S1 O6 115.95(9)
O7 S1 O5 114.83(9)
O6 S1 O5 113.98(9)
O7 S1 C11 103.85(10)
O6 S1 C11 103.28(10)
O5 S1 C11 102.57(9)
O4 Si2 C10 109.62(9)
O4 Si2 C9 110.31(8)
C10 Si2 C9 107.76(10)
O4 Si2 Si1 97.71(5)
C10 Si2 Si1 111.56(8)
C9 Si2 Si1 119.33(7)
O1 Si1 C7 107.66(8)
O1 Si1 C8 107.73(8)
C7 Si1 C8 111.74(9)
O1 Si1 Si2 97.12(5)
C7 Si1 Si2 114.61(7)
C8 Si1 Si2 116.35(7)
O13 S2 O14 115.90(10)
O13 S2 O12 114.72(10)
O14 S2 O12 114.08(9)
O13 S2 C22 104.79(12)
O14 S2 C22 102.57(10)
O12 S2 C22 102.41(10)
O11 Si4 C21 108.48(9)
O11 Si4 C20 108.55(9)
C21 Si4 C20 108.86(10)
O11 Si4 Si3 98.57(5)
C21 Si4 Si3 119.51(8)
C20 Si4 Si3 111.97(7)
O8 Si3 C18 109.94(10)
O8 Si3 C19 109.33(9)
C18 Si3 C19 107.36(11)
O8 Si3 Si4 97.76(5)
C18 Si3 Si4 111.40(8)
C19 Si3 Si4 120.50(8)
C1 O1 Si1 123.65(12)
C1 O1 Li1 109.66(14)
Si1 O1 Li1 119.52(12)
C6 O4 Si2 126.16(12)
C6 O4 Li1 107.19(15)
Si2 O4 Li1 123.11(11)
C12 O8 Si3 125.82(13)
C12 O8 Li2 107.79(15)
Si3 O8 Li2 124.94(12)
C17 O11 Si4 124.58(12)
C17 O11 Li2 110.57(15)
Si4 O11 Li2 123.78(12)
C16 O10 C15 114.56(16)
C16 O10 Li2 108.62(15)
C15 O10 Li2 109.16(15)
C3 O2 C2 114.52(16)
C3 O2 Li1 109.11(15)
C2 O2 Li1 107.46(14)
C4 O3 C5 114.13(17)
C4 O3 Li1 111.89(16)
C5 O3 Li1 110.79(15)
C13 O9 C14 114.54(18)
C13 O9 Li2 110.38(15)
C14 O9 Li2 111.81(15)
Si1 C7 H7A 109.5
Si1 C7 H7B 109.5
H7A C7 H7B 109.5
Si1 C7 H7C 109.5
H7A C7 H7C 109.5
H7B C7 H7C 109.5
Si3 C19 H19A 109.5
Si3 C19 H19B 109.5
H19A C19 H19B 109.5
Si3 C19 H19C 109.5
H19A C19 H19C 109.5
H19B C19 H19C 109.5
O1 C1 C2 107.32(17)
O1 C1 H1A 110.3
C2 C1 H1A 110.3
O1 C1 H1B 110.3
C2 C1 H1B 110.3
H1A C1 H1B 108.5
O11 C17 C16 107.62(16)
O11 C17 H17A 110.2
C16 C17 H17A 110.2
O11 C17 H17B 110.2
C16 C17 H17B 110.2
H17A C17 H17B 108.5
O8 C12 C13 107.50(17)
O8 C12 H12A 110.2
C13 C12 H12A 110.2
O8 C12 H12B 110.2
C13 C12 H12B 110.2
H12A C12 H12B 108.5
Si1 C8 H8A 109.5
Si1 C8 H8B 109.5
H8A C8 H8B 109.5
Si1 C8 H8C 109.5
H8A C8 H8C 109.5
H8B C8 H8C 109.5
Si2 C9 H9A 109.5
Si2 C9 H9B 109.5
H9A C9 H9B 109.5
Si2 C9 H9C 109.5
H9A C9 H9C 109.5
H9B C9 H9C 109.5
O9 C13 C12 106.30(18)
O9 C13 H13A 110.5
C12 C13 H13A 110.5
O9 C13 H13B 110.5
C12 C13 H13B 110.5
H13A C13 H13B 108.7
O10 C16 C17 106.71(16)
O10 C16 H16A 110.4
C17 C16 H16A 110.4
O10 C16 H16B 110.4
C17 C16 H16B 110.4
H16A C16 H16B 108.6
O3 C5 C6 106.66(17)
O3 C5 H5A 110.4
C6 C5 H5A 110.4
O3 C5 H5B 110.4
C6 C5 H5B 110.4
H5A C5 H5B 108.6
Si3 C18 H18A 109.5
Si3 C18 H18B 109.5
H18A C18 H18B 109.5
Si3 C18 H18C 109.5
H18A C18 H18C 109.5
H18B C18 H18C 109.5
O4 C6 C5 107.85(17)
O4 C6 H6A 110.1
C5 C6 H6A 110.1
O4 C6 H6B 110.1
C5 C6 H6B 110.1
H6A C6 H6B 108.4
O10 C15 C14 110.60(17)
O10 C15 H15A 109.5
C14 C15 H15A 109.5
O10 C15 H15B 109.5
C14 C15 H15B 109.5
H15A C15 H15B 108.1
Si2 C10 H10A 109.5
Si2 C10 H10B 109.5
H10A C10 H10B 109.5
Si2 C10 H10C 109.5
H10A C10 H10C 109.5
H10B C10 H10C 109.5
Si4 C21 H21A 109.5
Si4 C21 H21B 109.5
H21A C21 H21B 109.5
Si4 C21 H21C 109.5
H21A C21 H21C 109.5
H21B C21 H21C 109.5
O3 C4 C3 106.54(17)
O3 C4 H4A 110.4
C3 C4 H4A 110.4
O3 C4 H4B 110.4
C3 C4 H4B 110.4
H4A C4 H4B 108.6
O2 C2 C1 107.10(17)
O2 C2 H2A 110.3
C1 C2 H2A 110.3
O2 C2 H2B 110.3
C1 C2 H2B 110.3
H2A C2 H2B 108.6
O2 C3 C4 110.30(17)
O2 C3 H3A 109.6
C4 C3 H3A 109.6
O2 C3 H3B 109.6
C4 C3 H3B 109.6
H3A C3 H3B 108.1
Si4 C20 H20A 109.5
Si4 C20 H20B 109.5
H20A C20 H20B 109.5
Si4 C20 H20C 109.5
H20A C20 H20C 109.5
H20B C20 H20C 109.5
O9 C14 C15 105.66(19)
O9 C14 H14A 110.6
C15 C14 H14A 110.6
O9 C14 H14B 110.6
C15 C14 H14B 110.6
H14A C14 H14B 108.7
O5 Li1 O1 113.62(17)
O5 Li1 O3 121.94(17)
O1 Li1 O3 124.00(17)
O5 Li1 O4 105.07(16)
O1 Li1 O4 90.51(14)
O3 Li1 O4 82.08(13)
O5 Li1 O2 102.64(16)
O1 Li1 O2 81.71(13)
O3 Li1 O2 80.26(13)
O4 Li1 O2 152.04(18)
O12 Li2 O11 119.09(18)
O12 Li2 O8 111.19(17)
O11 Li2 O8 89.85(15)
O12 Li2 O9 113.95(17)
O11 Li2 O9 125.72(18)
O8 Li2 O9 81.36(14)
O12 Li2 O10 98.19(16)
O11 Li2 O10 81.59(13)
O8 Li2 O10 149.79(19)
O9 Li2 O10 80.39(13)
S1 O5 Li1 135.79(13)
S2 O12 Li2 136.59(14)
F3 C11 F1 107.93(18)
F3 C11 F2 107.50(18)
F1 C11 F2 107.54(18)
F3 C11 S1 111.17(15)
F1 C11 S1 111.32(15)
F2 C11 S1 111.20(14)
F4 C22 F6 107.4(2)
F4 C22 F5 107.2(2)
F6 C22 F5 107.2(2)
F4 C22 S2 111.82(18)
F6 C22 S2 111.95(16)
F5 C22 S2 110.98(17)

loop_
_geom_bond_atom_site_label_1
_geom_bond_atom_site_label_2
_geom_bond_distance
S1 O7 1.4320(15)
S1 O6 1.4373(15)
S1 O5 1.4485(15)
S1 C11 1.826(2)
Si2 O4 1.6748(14)
Si2 C10 1.861(2)
Si2 C9 1.864(2)
Si2 Si1 2.3528(7)
Si1 O1 1.6839(14)
Si1 C7 1.8597(19)
Si1 C8 1.863(2)
S2 O13 1.4279(16)
S2 O14 1.4388(16)
S2 O12 1.4472(15)
S2 C22 1.823(3)
Si4 O11 1.6845(14)
Si4 C21 1.861(2)
Si4 C20 1.864(2)
Si4 Si3 2.3588(7)
Si3 O8 1.6780(15)
Si3 C18 1.862(2)
Si3 C19 1.866(2)
O1 C1 1.434(2)
O1 Li1 1.979(3)
O4 C6 1.435(2)
O4 Li1 2.041(4)
O8 C12 1.427(2)
O8 Li2 2.030(4)
O11 C17 1.436(2)
O11 Li2 1.994(4)
O10 C16 1.433(2)
O10 C15 1.435(3)
O10 Li2 2.090(4)
O2 C3 1.430(2)
O2 C2 1.433(2)
O2 Li1 2.126(4)
O3 C4 1.430(3)
O3 C5 1.431(3)
O3 Li1 2.035(4)
O9 C13 1.427(3)
O9 C14 1.431(3)
O9 Li2 2.063(4)
C7 H7A 0.9800
C7 H7B 0.9800
C7 H7C 0.9800
C19 H19A 0.9800
C19 H19B 0.9800
C19 H19C 0.9800
C1 C2 1.502(3)
C1 H1A 0.9900
C1 H1B 0.9900
C17 C16 1.504(3)
C17 H17A 0.9900
C17 H17B 0.9900
C12 C13 1.507(3)
C12 H12A 0.9900
C12 H12B 0.9900
C8 H8A 0.9800
C8 H8B 0.9800
C8 H8C 0.9800
C9 H9A 0.9800
C9 H9B 0.9800
C9 H9C 0.9800
F2 C11 1.336(3)
F1 C11 1.333(2)
F3 C11 1.330(2)
F6 C22 1.330(3)
F4 C22 1.325(3)
C13 H13A 0.9900
C13 H13B 0.9900
C16 H16A 0.9900
C16 H16B 0.9900
F5 C22 1.335(3)
C5 C6 1.507(3)
C5 H5A 0.9900
C5 H5B 0.9900
C18 H18A 0.9800
C18 H18B 0.9800
C18 H18C 0.9800
C6 H6A 0.9900
C6 H6B 0.9900
C15 C14 1.505(3)
C15 H15A 0.9900
C15 H15B 0.9900
C10 H10A 0.9800
C10 H10B 0.9800
C10 H10C 0.9800
C21 H21A 0.9800
C21 H21B 0.9800
C21 H21C 0.9800
C4 C3 1.508(3)
C4 H4A 0.9900
C4 H4B 0.9900
C2 H2A 0.9900
C2 H2B 0.9900
C3 H3A 0.9900
C3 H3B 0.9900
C20 H20A 0.9800
C20 H20B 0.9800
C20 H20C 0.9800
C14 H14A 0.9900
C14 H14B 0.9900
Li1 O5 1.916(4)
Li2 O12 1.936(4)

loop_
_geom_hbond_atom_site_label_D
_geom_hbond_atom_site_label_H
_geom_hbond_atom_site_label_A
_geom_hbond_distance_DH
_geom_hbond_distance_HA
_geom_hbond_distance_DA
_geom_hbond_angle_DHA
_geom_hbond_site_symmetry_A
C1 H1A O12 0.99 2.62 3.220(3) 119.2 .
C12 H12A O7 0.99 2.42 3.227(3) 138.5 1_655
C6 H6A O13 0.99 2.48 3.189(3) 127.8 1_455
C15 H15A O9 0.99 2.64 3.601(3) 162.6 3_757
C3 H3A O3 0.99 2.59 3.582(3) 177.3 3_657

loop_
_geom_torsion_atom_site_label_1
_geom_torsion_atom_site_label_2
_geom_torsion_atom_site_label_3
_geom_torsion_atom_site_label_4
_geom_torsion
C7 Si1 O1 C1 56.98(17)
C8 Si1 O1 C1 -63.69(17)
Si2 Si1 O1 C1 175.68(15)
C7 Si1 O1 Li1 -155.73(14)
C8 Si1 O1 Li1 83.60(15)
Si2 Si1 O1 Li1 -37.03(14)
C10 Si2 O4 C6 -42.22(19)
C9 Si2 O4 C6 76.29(18)
Si1 Si2 O4 C6 -158.45(16)
C10 Si2 O4 Li1 113.80(15)
C9 Si2 O4 Li1 -127.69(15)
Si1 Si2 O4 Li1 -2.42(14)
C18 Si3 O8 C12 -38.63(19)
C19 Si3 O8 C12 78.99(18)
Si4 Si3 O8 C12 -154.82(15)
C18 Si3 O8 Li2 125.94(16)
C19 Si3 O8 Li2 -116.43(16)
Si4 Si3 O8 Li2 9.76(15)
C21 Si4 O11 C17 -62.48(18)
C20 Si4 O11 C17 55.66(18)
Si3 Si4 O11 C17 172.38(15)
C21 Si4 O11 Li2 104.56(17)
C20 Si4 O11 Li2 -137.30(16)
Si3 Si4 O11 Li2 -20.58(16)
Si1 O1 C1 C2 -162.52(14)
Li1 O1 C1 C2 47.4(2)
Si4 O11 C17 C16 -148.64(15)
Li2 O11 C17 C16 42.8(2)
Si3 O8 C12 C13 118.66(18)
Li2 O8 C12 C13 -48.1(2)
C14 O9 C13 C12 -163.67(18)
Li2 O9 C13 C12 -36.4(2)
O8 C12 C13 O9 56.3(2)
C15 O10 C16 C17 162.48(17)
Li2 O10 C16 C17 40.1(2)
O11 C17 C16 O10 -54.9(2)
C4 O3 C5 C6 -163.57(17)
Li1 O3 C5 C6 -36.2(2)
Si2 O4 C6 C5 112.63(17)
Li1 O4 C6 C5 -46.5(2)
O3 C5 C6 O4 55.2(2)
C16 O10 C15 C14 -84.4(2)
Li2 O10 C15 C14 37.6(2)
C5 O3 C4 C3 170.32(16)
Li1 O3 C4 C3 43.5(2)
C3 O2 C2 C1 159.14(18)
Li1 O2 C2 C1 37.8(2)
O1 C1 C2 O2 -56.8(2)
C2 O2 C3 C4 -86.2(2)
Li1 O2 C3 C4 34.3(2)
O3 C4 C3 O2 -51.4(2)
C13 O9 C14 C15 168.05(18)
Li2 O9 C14 C15 41.5(2)
O10 C15 C14 O9 -52.3(2)
O7 S1 O5 Li1 2.4(2)
O6 S1 O5 Li1 139.62(19)
C11 S1 O5 Li1 -109.5(2)
O13 S2 O12 Li2 26.7(2)
O14 S2 O12 Li2 163.8(2)
C22 S2 O12 Li2 -86.2(2)
O7 S1 C11 F3 63.04(17)
O6 S1 C11 F3 -58.37(17)
O5 S1 C11 F3 -177.09(15)
O7 S1 C11 F1 -57.33(17)
O6 S1 C11 F1 -178.74(15)
O5 S1 C11 F1 62.55(17)
O7 S1 C11 F2 -177.22(14)
O6 S1 C11 F2 61.36(16)
O5 S1 C11 F2 -57.35(16)
O13 S2 C22 F4 50.1(2)
O14 S2 C22 F4 -71.38(19)
O12 S2 C22 F4 170.13(17)
O13 S2 C22 F6 170.69(16)
O14 S2 C22 F6 49.24(18)
O12 S2 C22 F6 -69.25(18)
O13 S2 C22 F5 -69.5(2)
O14 S2 C22 F5 169.02(18)
O12 S2 C22 F5 50.5(2)
